data_4035645
loop_
_publ_author_name
'Eriksen, Kristina'
'Ulfkj&#x00E6;r, Anne'
'S\/olling, Theis I'
'Pittelkow, Michael'

_publ_section_title
;
 Benzylic Thio and Seleno Newman-Kwart Rearrangements.
;
_journal_issue 18
_journal_name_full 'The Journal of organic chemistry'
_journal_page_first 10786
_journal_page_last 10797
_journal_paper_doi 10.1021/acs.joc.8b01468
_journal_volume 83
_journal_year 2018
_chemical_formula_moiety 'C10 H12 Cl N O S'
_chemical_formula_sum 'C10 H12 Cl N O S'
_chemical_formula_weight 229.73
_chemical_name_systematic 'N,N-dimethyl O-(4-chlorobenzyl) thiocarbamate'
_space_group_crystal_system monoclinic
_space_group_IT_number 14
_space_group_name_Hall '-P 2ybc'
_space_group_name_H-M_alt 'P 1 21/c 1'
_symmetry_Int_Tables_number 14
_atom_sites_solution_primary iterative
_audit_creation_date 2018-04-06
_audit_creation_method
;
Olex2 1.2
(compiled 2017.08.10 svn.r3458 for OlexSys, GUI svn.r5381)
;
_cell_angle_alpha 90
_cell_angle_beta 109.31(2)
_cell_angle_gamma 90
_cell_formula_units_Z 4
_cell_length_a 9.779(7)
_cell_length_b 16.269(12)
_cell_length_c 7.242(5)
_cell_measurement_reflns_used 5063
_cell_measurement_temperature 293(2)
_cell_measurement_theta_max 30.375
_cell_measurement_theta_min 2.531
_cell_volume 1087.3(14)
_computing_cell_refinement 'SAINT v8.37A (Bruker, 2015)'
_computing_data_reduction 'SAINT v8.37A (Bruker, 2015)'
_computing_molecular_graphics 'Olex2 (Dolomanov et al., 2009)'
_computing_publication_material 'Olex2 (Dolomanov et al., 2009)'
_computing_structure_refinement 'olex2.refine (Bourhis et al., 2015)'
_computing_structure_solution 'olex2.solve (Bourhis et al., 2015)'
_diffrn_ambient_temperature 293.15
_diffrn_measured_fraction_theta_full 0.9925
_diffrn_measured_fraction_theta_max 0.9925
_diffrn_measurement_device_type 'Bruker APEX-II CCD'
_diffrn_measurement_method '\f and \w scans'
_diffrn_radiation_type 'Mo K\a'
_diffrn_radiation_wavelength 0.71073
_diffrn_reflns_av_R_equivalents 0.0364
_diffrn_reflns_av_unetI/netI 0.0375
_diffrn_reflns_limit_h_max 13
_diffrn_reflns_limit_h_min -13
_diffrn_reflns_limit_k_max 23
_diffrn_reflns_limit_k_min -19
_diffrn_reflns_limit_l_max 10
_diffrn_reflns_limit_l_min -10
_diffrn_reflns_number 12180
_diffrn_reflns_theta_full 30.6115
_diffrn_reflns_theta_max 30.61
_diffrn_reflns_theta_min 2.50
_diffrn_standards_number 0
_exptl_absorpt_coefficient_mu 0.509
_exptl_absorpt_correction_T_max 0.7461
_exptl_absorpt_correction_T_min 0.6910
_exptl_absorpt_correction_type multi-scan
_exptl_absorpt_process_details
'SADABS-2016/2 (Bruker,2016/2) was used for absorption correction. wR2(int) was 0.0846 before and 0.0426 after correction. The Ratio of minimum to maximum transmission is 0.9261. The \l/2 correction factor is Not present.'
_exptl_crystal_colour 'clear yellowish white'
_exptl_crystal_colour_lustre clear
_exptl_crystal_colour_modifier yellowish
_exptl_crystal_colour_primary white
_exptl_crystal_density_diffrn 1.4033
_exptl_crystal_description needle
_exptl_crystal_F_000 481.2475
_exptl_crystal_recrystallization_method 'From ethanol'
_exptl_crystal_size_max 0.5
_exptl_crystal_size_mid 0.2
_exptl_crystal_size_min 0.1
_refine_diff_density_max 0.4439
_refine_diff_density_min -0.3862
_refine_diff_density_rms 0.1082
_refine_ls_d_res_high 0.6979
_refine_ls_d_res_low 8.1343
_refine_ls_goodness_of_fit_ref 1.0346
_refine_ls_hydrogen_treatment constr
_refine_ls_matrix_type full
_refine_ls_number_constraints 19
_refine_ls_number_parameters 129
_refine_ls_number_reflns 3329
_refine_ls_number_restraints 0
_refine_ls_restrained_S_all 1.0346
_refine_ls_R_factor_all 0.0595
_refine_ls_R_factor_gt 0.0369
_refine_ls_shift/su_max 0.0001
_refine_ls_shift/su_mean 0.0000
_refine_ls_structure_factor_coef Fsqd
_refine_ls_weighting_details 'w=1/[\s^2^(Fo^2^)+(0.0353P)^2^+0.5042P] where P=(Fo^2^+2Fc^2^)/3'
_refine_ls_weighting_scheme calc
_refine_ls_wR_factor_gt 0.0791
_refine_ls_wR_factor_ref 0.0889
_reflns_Friedel_coverage 0.0
_reflns_limit_h_max 13
_reflns_limit_h_min -13
_reflns_limit_k_max 23
_reflns_limit_k_min 0
_reflns_limit_l_max 10
_reflns_limit_l_min 0
_reflns_number_gt 2522
_reflns_number_total 3329
_reflns_threshold_expression I>=2u(I)
_cod_data_source_file jo8b01468_si_001.cif
_cod_data_source_block mo_D8V3329_0m_a
_cod_original_cell_volume 1087.3(13)
_cod_database_code 4035645
_olex2_refinement_description
;
1. Fixed Uiso
 At 1.2 times of:
  All C(H) groups, All C(H,H) groups
 At 1.5 times of:
  All C(H,H,H) groups
2.a Secondary CH2 refined with riding coordinates:
 C5(H5a,H5b)
2.b Aromatic/amide H refined with riding coordinates:
 C2(H2), C3(H3), C8(H8), C9(H9)
2.c Idealised Me refined as rotating group:
 C7(H7a,H7b,H7c), C10(H10a,H10b,H10c)
;
_olex2_submission_special_instructions 'No special instructions were received'

loop_
_space_group_symop_id
_space_group_symop_operation_xyz
1 x,y,z
2 -x,y+1/2,-z+1/2
3 -x,-y,-z
4 x,-y-1/2,z-1/2

loop_
_atom_site_label
_atom_site_type_symbol
_atom_site_fract_x
_atom_site_fract_y
_atom_site_fract_z
_atom_site_U_iso_or_equiv
_atom_site_adp_type
_atom_site_occupancy
_atom_site_refinement_flags_posn
Cl1 Cl 0.51518(4) 0.88045(2) 0.44475(6) 0.02706(11) Uani 1.000000 .
S2 S 0.12317(4) 0.37837(2) 0.20261(5) 0.02225(10) Uani 1.000000 .
O1 O 0.21400(11) 0.51692(6) 0.40328(13) 0.0181(2) Uani 1.000000 .
N1 N 0.15203(13) 0.41993(7) 0.57104(17) 0.0180(2) Uani 1.000000 .
C1 C 0.43504(15) 0.78425(9) 0.3835(2) 0.0187(3) Uani 1.000000 .
C2 C 0.51540(16) 0.71481(10) 0.4597(2) 0.0219(3) Uani 1.000000 .
H2 H 0.61059(16) 0.71933(10) 0.5431(2) 0.0262(4) Uiso 1.000000 R
C3 C 0.45168(16) 0.63856(10) 0.4096(2) 0.0210(3) Uani 1.000000 .
H3 H 0.50460(16) 0.59137(10) 0.4598(2) 0.0252(4) Uiso 1.000000 R
C4 C 0.30896(15) 0.63156(9) 0.28484(19) 0.0169(3) Uani 1.000000 .
C5 C 0.24127(17) 0.54840(9) 0.2307(2) 0.0198(3) Uani 1.000000 .
H5a H 0.30628(17) 0.51208(9) 0.1932(2) 0.0237(4) Uiso 1.000000 R
H5b H 0.15134(17) 0.55279(9) 0.1219(2) 0.0237(4) Uiso 1.000000 R
C6 C 0.16435(14) 0.43951(9) 0.3987(2) 0.0159(3) Uani 1.000000 .
C7 C 0.18706(17) 0.47955(9) 0.7315(2) 0.0212(3) Uani 1.000000 .
H7a H 0.2863(4) 0.4964(5) 0.7636(11) 0.0318(4) Uiso 1.000000 GR
H7b H 0.1250(8) 0.5266(3) 0.6921(6) 0.0318(4) Uiso 1.000000 GR
H7c H 0.1729(11) 0.4547(2) 0.8441(5) 0.0318(4) Uiso 1.000000 GR
C8 C 0.29345(16) 0.77930(9) 0.2591(2) 0.0198(3) Uani 1.000000 .
H8 H 0.24091(16) 0.82661(9) 0.2089(2) 0.0238(3) Uiso 1.000000 R
C9 C 0.23153(15) 0.70220(9) 0.2106(2) 0.0183(3) Uani 1.000000 .
H9 H 0.13640(15) 0.69791(9) 0.1269(2) 0.0220(3) Uiso 1.000000 R
C10 C 0.10226(19) 0.33901(10) 0.6079(2) 0.0275(3) Uani 1.000000 .
H10a H 0.0051(5) 0.34316(16) 0.6109(17) 0.0412(5) Uiso 1.000000 GR
H10b H 0.1041(12) 0.3019(2) 0.5056(10) 0.0412(5) Uiso 1.000000 GR
H10c H 0.1648(8) 0.3187(3) 0.7314(8) 0.0412(5) Uiso 1.000000 GR

loop_
_atom_site_aniso_label
_atom_site_aniso_U_11
_atom_site_aniso_U_22
_atom_site_aniso_U_33
_atom_site_aniso_U_12
_atom_site_aniso_U_13
_atom_site_aniso_U_23
Cl1 0.0282(2) 0.0236(2) 0.0286(2) -0.01128(16) 0.00828(15) -0.00283(15)
S2 0.0259(2) 0.01530(19) 0.02305(19) -0.00081(14) 0.00472(14) -0.00536(14)
O1 0.0258(5) 0.0130(5) 0.0166(5) -0.0029(4) 0.0086(4) 0.0000(4)
N1 0.0202(6) 0.0132(6) 0.0206(6) -0.0015(5) 0.0066(5) 0.0027(4)
C1 0.0199(7) 0.0197(7) 0.0176(6) -0.0054(6) 0.0080(5) -0.0007(5)
C2 0.0149(6) 0.0280(8) 0.0211(7) -0.0013(6) 0.0038(5) 0.0013(6)
C3 0.0211(7) 0.0218(8) 0.0197(7) 0.0038(6) 0.0064(5) 0.0033(5)
C4 0.0205(7) 0.0172(7) 0.0141(6) -0.0014(5) 0.0071(5) 0.0009(5)
C5 0.0285(8) 0.0168(7) 0.0155(6) -0.0018(6) 0.0092(5) 0.0011(5)
C6 0.0129(6) 0.0124(6) 0.0209(7) 0.0012(5) 0.0035(5) 0.0003(5)
C7 0.0254(7) 0.0205(8) 0.0171(7) 0.0002(6) 0.0064(5) 0.0019(5)
C8 0.0211(7) 0.0166(7) 0.0207(7) 0.0011(6) 0.0056(5) 0.0042(5)
C9 0.0159(6) 0.0202(7) 0.0171(6) -0.0014(5) 0.0028(5) 0.0019(5)
C10 0.0342(9) 0.0177(8) 0.0315(8) -0.0063(7) 0.0123(7) 0.0049(6)

loop_
_atom_type_symbol
_atom_type_scat_dispersion_real
_atom_type_scat_dispersion_imag
_atom_type_scat_Cromer_Mann_a1
_atom_type_scat_Cromer_Mann_a2
_atom_type_scat_Cromer_Mann_a3
_atom_type_scat_Cromer_Mann_a4
_atom_type_scat_Cromer_Mann_b1
_atom_type_scat_Cromer_Mann_b2
_atom_type_scat_Cromer_Mann_b3
_atom_type_scat_Cromer_Mann_b4
_atom_type_scat_Cromer_Mann_c
_atom_type_scat_source
_atom_type_scat_dispersion_source
C 0.00347 0.00161 2.31000 1.02000 1.58860 0.86500 20.84390 10.20750 0.56870 51.65120 0.215599998832 'International Tables Volume C Table 6.1.1.4 (pp. 500-502)' 'Henke, Gullikson and Davis, At. Data and Nucl. Data Tables, 1993, 54, 2'
Cl 0.14873 0.16029 11.46040 7.19640 6.25560 1.64550 0.01040 1.16620 18.51940 47.77840 -9.55739974976 'International Tables Volume C Table 6.1.1.4 (pp. 500-502)' 'Henke, Gullikson and Davis, At. Data and Nucl. Data Tables, 1993, 54, 2'
H 0.00000 0.00000 0.49300 0.32291 0.14019 0.04081 10.51090 26.12570 3.14236 57.79970 0.0030380000826 'International Tables Volume C Table 6.1.1.4 (pp. 500-502)' 'Henke, Gullikson and Davis, At. Data and Nucl. Data Tables, 1993, 54, 2'
O 0.01158 0.00611 3.04850 2.28680 1.54630 0.86700 13.27710 5.70110 0.32390 32.90890 0.250800013542 'International Tables Volume C Table 6.1.1.4 (pp. 500-502)' 'Henke, Gullikson and Davis, At. Data and Nucl. Data Tables, 1993, 54, 2'
N 0.00653 0.00323 12.21260 3.13220 2.01250 1.16630 0.00570 9.89330 28.99750 0.58260 -11.5290002823 'International Tables Volume C Table 6.1.1.4 (pp. 500-502)' 'Henke, Gullikson and Davis, At. Data and Nucl. Data Tables, 1993, 54, 2'
S 0.12424 0.12443 6.90530 5.20340 1.43790 1.58630 1.46790 22.21510 0.25360 56.17200 0.866900026798 'International Tables Volume C Table 6.1.1.4 (pp. 500-502)' 'Henke, Gullikson and Davis, At. Data and Nucl. Data Tables, 1993, 54, 2'

loop_
_geom_angle_atom_site_label_1
_geom_angle_atom_site_label_2
_geom_angle_atom_site_label_3
_geom_angle
C6 O1 C5 118.38(10)
C7 N1 C6 121.02(12)
C10 N1 C6 121.76(12)
C10 N1 C7 117.21(12)
C2 C1 Cl1 118.97(11)
C8 C1 Cl1 119.20(12)
C8 C1 C2 121.82(14)
H2 C2 C1 120.61(9)
C3 C2 C1 118.77(14)
C3 C2 H2 120.61(9)
H3 C3 C2 119.62(9)
C4 C3 C2 120.77(14)
C4 C3 H3 119.62(9)
C5 C4 C3 120.25(13)
C9 C4 C3 119.07(13)
C9 C4 C5 120.67(13)
C4 C5 O1 106.45(11)
H5a C5 O1 110.44(7)
H5a C5 C4 110.44(8)
H5b C5 O1 110.44(7)
H5b C5 C4 110.44(8)
H5b C5 H5a 108.6
O1 C6 S2 124.17(10)
N1 C6 S2 125.69(11)
N1 C6 O1 110.14(12)
H7a C7 N1 109.5
H7b C7 N1 109.5
H7b C7 H7a 109.5
H7c C7 N1 109.5
H7c C7 H7a 109.5
H7c C7 H7b 109.5
H8 C8 C1 120.75(9)
C9 C8 C1 118.50(14)
C9 C8 H8 120.75(8)
C8 C9 C4 121.07(13)
H9 C9 C4 119.46(8)
H9 C9 C8 119.46(8)
H10a C10 N1 109.5
H10b C10 N1 109.5
H10b C10 H10a 109.5
H10c C10 N1 109.5
H10c C10 H10a 109.5
H10c C10 H10b 109.5

loop_
_geom_bond_atom_site_label_1
_geom_bond_atom_site_label_2
_geom_bond_distance
Cl1 C1 1.7408(18)
S2 C6 1.6703(17)
O1 C5 1.4548(18)
O1 C6 1.3461(19)
N1 C6 1.332(2)
N1 C7 1.465(2)
N1 C10 1.458(2)
C1 C2 1.383(2)
C1 C8 1.382(2)
C2 H2 0.9300
C2 C3 1.382(2)
C3 H3 0.9300
C3 C4 1.394(2)
C4 C5 1.500(2)
C4 C9 1.383(2)
C5 H5a 0.9700
C5 H5b 0.9700
C7 H7a 0.9600
C7 H7b 0.9600
C7 H7c 0.9600
C8 H8 0.9300
C8 C9 1.386(2)
C9 H9 0.9300
C10 H10a 0.9600
C10 H10b 0.9600
C10 H10c 0.9600
